data_2220608
loop_
_publ_author_name
'Fun, Hoong-Kun'
'Jebas, Samuel Robinson'
'Sujith, K. V'
'Kalluraya, B.'

_publ_section_title <i>N</i>'-[(<i>E</i>)-1-(4-Chlorophenyl)ethylidene]-2-[4-(2-methylpropyl)phenyl]propanohydrazide
_journal_coeditor_code RZ2270
_journal_issue 1
_journal_name_full 'Acta Crystallographica Section E'
_journal_page_first o17
_journal_page_last o18
_journal_paper_doi 10.1107/S1600536808039226
_journal_volume 65
_journal_year 2009
_chemical_formula_iupac 'C21 H25 Cl N2 O'
_chemical_formula_moiety 'C21 H25 Cl N2 O'
_chemical_formula_sum 'C21 H25 Cl N2 O'
_chemical_formula_weight 356.88
_chemical_name_systematic
;
<i>N</i>'-[(E)-1-(4-Chlorophenyl)ethylidene]-2-[4-(2-
methylpropyl)phenyl]propanohydrazide
;
_space_group_IT_number 2
_symmetry_cell_setting triclinic
_symmetry_space_group_name_Hall '-P 1'
_symmetry_space_group_name_H-M 'P -1'
_atom_sites_solution_hydrogens geom
_atom_sites_solution_primary direct
_atom_sites_solution_secondary difmap
_audit_creation_method SHELXL-97
_cell_angle_alpha 77.4160(10)
_cell_angle_beta 90.0580(10)
_cell_angle_gamma 62.7140(10)
_cell_formula_units_Z 8
_cell_length_a 14.2691(2)
_cell_length_b 15.5343(2)
_cell_length_c 20.7436(3)
_cell_measurement_reflns_used 9864
_cell_measurement_temperature 100.00(10)
_cell_measurement_theta_max 32.07
_cell_measurement_theta_min 2.67
_cell_volume 3961.17(10)
_computing_cell_refinement 'APEX2 (Bruker, 2005)'
_computing_data_collection 'APEX2 (Bruker, 2005)'
_computing_data_reduction 'SAINT (Bruker, 2005)'
_computing_molecular_graphics 'SHELXTL (Sheldrick, 2008)'
_computing_publication_material
;
SHELXTL (Sheldrick, 2008) and PLATON (Spek, 2003)
;
_computing_structure_refinement 'SHELXTL (Sheldrick, 2008)'
_computing_structure_solution 'SHELXTL (Sheldrick, 2008)'
_diffrn_ambient_temperature 100.00(10)
_diffrn_measured_fraction_theta_full 0.994
_diffrn_measured_fraction_theta_max 0.994
_diffrn_measurement_device_type 'Bruker SMART APEXII CCD area-detector'
_diffrn_measurement_method '\f and \w'
_diffrn_radiation_monochromator graphite
_diffrn_radiation_source 'fine-focus sealed tube'
_diffrn_radiation_type MoK\a
_diffrn_radiation_wavelength 0.71073
_diffrn_reflns_av_R_equivalents 0.0397
_diffrn_reflns_av_sigmaI/netI 0.0398
_diffrn_reflns_limit_h_max 21
_diffrn_reflns_limit_h_min -20
_diffrn_reflns_limit_k_max 23
_diffrn_reflns_limit_k_min -23
_diffrn_reflns_limit_l_max 31
_diffrn_reflns_limit_l_min -31
_diffrn_reflns_number 132549
_diffrn_reflns_theta_full 32.28
_diffrn_reflns_theta_max 32.28
_diffrn_reflns_theta_min 1.01
_diffrn_standards_number 0
_exptl_absorpt_coefficient_mu 0.203
_exptl_absorpt_correction_T_max 0.9657
_exptl_absorpt_correction_T_min 0.8987
_exptl_absorpt_correction_type multi-scan
_exptl_absorpt_process_details '(SADABS; Bruker, 2005)'
_exptl_crystal_colour colourless
_exptl_crystal_density_diffrn 1.197
_exptl_crystal_density_method 'not measured'
_exptl_crystal_description block
_exptl_crystal_F_000 1520
_exptl_crystal_size_max 0.54
_exptl_crystal_size_mid 0.18
_exptl_crystal_size_min 0.17
_refine_diff_density_max 0.651
_refine_diff_density_min -0.285
_refine_ls_extinction_method none
_refine_ls_goodness_of_fit_ref 1.082
_refine_ls_hydrogen_treatment mixed
_refine_ls_matrix_type full
_refine_ls_number_parameters 933
_refine_ls_number_reflns 28009
_refine_ls_number_restraints 4
_refine_ls_restrained_S_all 1.082
_refine_ls_R_factor_all 0.0936
_refine_ls_R_factor_gt 0.0647
_refine_ls_shift/su_max 0.001
_refine_ls_shift/su_mean 0.000
_refine_ls_structure_factor_coef Fsqd
_refine_ls_weighting_details 'calc w=1/[\s^2^(Fo^2^)+(0.0489P)^2^+3.7993P] where P=(Fo^2^+2Fc^2^)/3'
_refine_ls_weighting_scheme calc
_refine_ls_wR_factor_gt 0.1529
_refine_ls_wR_factor_ref 0.1664
_reflns_number_gt 19617
_reflns_number_total 28009
_reflns_threshold_expression I>2\s(I)
_cod_data_source_file rz2270.cif
_cod_data_source_block I
_cod_depositor_comments
;
The following automatic conversions were performed:
'_symmetry_cell_setting' value 'Triclinic' changed to 'triclinic'
according to '/home/saulius/struct/CIF-dictionaries/cif_core.dic'
dictionary named 'cif_core.dic' version 2.4.1 from 2010-06-29.

Automatic conversion script
Id: cif_fix_enum 1527 2010-12-29 10:47:43Z saulius 

The following automatic conversions were performed:

'_symmetry_cell_setting' value 'Triclinic' changed to 'triclinic'
according to /home/saulius/struct/CIF-dictionaries/cif_core.dic
dictionary named 'cif_core.dic' version 2.4.1 from 2010-06-29.

Automatic conversion script
Id: cif_fix_values 1715 2011-07-08 13:25:40Z adriana 
;
_cod_database_code 2220608
_cod_database_fobs_code 2220608

loop_
_symmetry_equiv_pos_as_xyz
'x, y, z'
'-x, -y, -z'

loop_
_atom_site_type_symbol
_atom_site_label
_atom_site_fract_x
_atom_site_fract_y
_atom_site_fract_z
_atom_site_U_iso_or_equiv
_atom_site_adp_type
_atom_site_calc_flag
_atom_site_refinement_flags
_atom_site_occupancy
_atom_site_disorder_assembly
_atom_site_disorder_group
Cl Cl1A -0.50215(4) 1.34130(4) 0.82547(3) 0.03036(11) Uani d . 1 . .
O O1A 0.29382(10) 0.96358(10) 0.92933(6) 0.0218(2) Uani d . 1 . .
N N1A 0.01803(11) 1.09790(10) 0.91770(7) 0.0160(2) Uani d . 1 . .
N N2A 0.12260(11) 1.04811(10) 0.94423(7) 0.0158(2) Uani d D 1 . .
C C1A -0.18634(14) 1.22066(13) 0.85444(8) 0.0194(3) Uani d . 1 . .
H H1AA -0.1309 1.2090 0.8283 0.023 Uiso calc R 1 . .
C C2A -0.28962(14) 1.26671(13) 0.82420(9) 0.0209(3) Uani d . 1 . .
H H2AA -0.3037 1.2860 0.7781 0.025 Uiso calc R 1 . .
C C3A -0.37220(14) 1.28381(13) 0.86357(9) 0.0201(3) Uani d . 1 . .
C C4A -0.35268(14) 1.25639(13) 0.93217(9) 0.0201(3) Uani d . 1 . .
H H4AA -0.4085 1.2685 0.9580 0.024 Uiso calc R 1 . .
C C5A -0.24866(13) 1.21050(12) 0.96211(8) 0.0176(3) Uani d . 1 . .
H H5AA -0.2352 1.1923 1.0083 0.021 Uiso calc R 1 . .
C C6A -0.16400(13) 1.19132(11) 0.92377(8) 0.0151(3) Uani d . 1 . .
C C7A -0.05227(13) 1.13919(11) 0.95537(8) 0.0153(3) Uani d . 1 . .
C C8A 0.20007(13) 1.00697(12) 0.90573(8) 0.0160(3) Uani d . 1 . .
C C9A 0.16750(13) 1.01376(12) 0.83402(8) 0.0161(3) Uani d . 1 . .
H H9AA 0.0980 1.0726 0.8187 0.019 Uiso calc R 1 . .
C C10A 0.15797(13) 0.92062(12) 0.83157(7) 0.0159(3) Uani d . 1 . .
C C11A 0.06320(14) 0.92817(13) 0.80610(8) 0.0205(3) Uani d . 1 . .
H H11A 0.0051 0.9909 0.7901 0.025 Uiso calc R 1 . .
C C12A 0.05463(16) 0.84261(14) 0.80440(9) 0.0238(3) Uani d . 1 . .
H H12A -0.0090 0.8494 0.7867 0.029 Uiso calc R 1 . .
C C13A 0.13929(16) 0.74756(14) 0.82873(8) 0.0227(3) Uani d . 1 . .
C C14A 0.23477(15) 0.74057(13) 0.85333(9) 0.0221(3) Uani d . 1 . .
H H14A 0.2931 0.6779 0.8690 0.027 Uiso calc R 1 . .
C C15A 0.24412(14) 0.82537(12) 0.85485(8) 0.0185(3) Uani d . 1 . .
H H15A 0.3083 0.8186 0.8715 0.022 Uiso calc R 1 . .
C C16A 0.12727(18) 0.65540(15) 0.82993(10) 0.0288(4) Uani d . 1 . .
H H16A 0.1967 0.6004 0.8291 0.035 Uiso calc R 1 . .
H H16B 0.0832 0.6677 0.7899 0.035 Uiso calc R 1 . .
C C17A 0.07800(17) 0.62367(15) 0.89080(10) 0.0279(4) Uani d . 1 . .
H H17A 0.0100 0.6808 0.8930 0.033 Uiso calc R 1 . .
C C18A 0.1489(2) 0.59176(18) 0.95570(11) 0.0389(5) Uani d . 1 . .
H H18A 0.1148 0.5740 0.9923 0.058 Uiso calc R 1 . .
H H18B 0.1607 0.6460 0.9610 0.058 Uiso calc R 1 . .
H H18C 0.2156 0.5352 0.9546 0.058 Uiso calc R 1 . .
C C19A 0.0569(2) 0.53832(17) 0.88258(12) 0.0392(5) Uani d . 1 . .
H H19A 0.0113 0.5592 0.8421 0.059 Uiso calc R 1 . .
H H19B 0.0233 0.5209 0.9196 0.059 Uiso calc R 1 . .
H H19C 0.1230 0.4813 0.8809 0.059 Uiso calc R 1 . .
C C2OA -0.02665(13) 1.13534(13) 1.02674(8) 0.0182(3) Uani d . 1 . .
H H2OA 0.0243 1.1591 1.0293 0.027 Uiso calc R 1 . .
H H2OB 0.0024 1.0677 1.0529 0.027 Uiso calc R 1 . .
H H2OC -0.0903 1.1767 1.0435 0.027 Uiso calc R 1 . .
C C21A 0.24880(15) 1.02591(14) 0.78999(9) 0.0229(3) Uani d . 1 . .
H H21A 0.2546 1.0836 0.7944 0.034 Uiso calc R 1 . .
H H21B 0.2261 1.0343 0.7444 0.034 Uiso calc R 1 . .
H H21C 0.3166 0.9675 0.8035 0.034 Uiso calc R 1 . .
Cl Cl1B -0.01617(4) 1.34985(4) 0.82882(3) 0.03232(11) Uani d . 1 . .
O O1B 0.78289(10) 0.97763(10) 0.92321(6) 0.0212(2) Uani d . 1 . .
N N1B 0.50620(11) 1.10321(10) 0.91489(7) 0.0165(3) Uani d . 1 . .
N N2B 0.61177(11) 1.05501(11) 0.94034(7) 0.0167(3) Uani d D 1 . .
C C1B 0.29988(15) 1.22571(14) 0.85348(8) 0.0218(3) Uani d . 1 . .
H H1BA 0.3543 1.2136 0.8265 0.026 Uiso calc R 1 . .
C C2B 0.19567(15) 1.27267(14) 0.82468(9) 0.0244(4) Uani d . 1 . .
H H2BA 0.1801 1.2917 0.7786 0.029 Uiso calc R 1 . .
C C3B 0.11476(14) 1.29114(13) 0.86498(9) 0.0214(3) Uani d . 1 . .
C C4B 0.13641(14) 1.26365(14) 0.93363(9) 0.0224(3) Uani d . 1 . .
H H4BA 0.0815 1.2767 0.9603 0.027 Uiso calc R 1 . .
C C5B 0.24147(14) 1.21619(13) 0.96217(8) 0.0202(3) Uani d . 1 . .
H H5BA 0.2564 1.1976 1.0082 0.024 Uiso calc R 1 . .
C C6B 0.32483(13) 1.19603(12) 0.92300(8) 0.0160(3) Uani d . 1 . .
C C7B 0.43685(13) 1.14461(12) 0.95318(8) 0.0157(3) Uani d . 1 . .
C C8B 0.68886(13) 1.01664(12) 0.90082(8) 0.0158(3) Uani d . 1 . .
C C9B 0.65608(13) 1.01972(12) 0.83002(8) 0.0162(3) Uani d . 1 . .
H H9BA 0.5834 1.0738 0.8158 0.019 Uiso calc R 1 . .
C C10B 0.65861(13) 0.92095(12) 0.82936(7) 0.0154(3) Uani d . 1 . .
C C11B 0.56975(14) 0.91906(12) 0.80348(8) 0.0183(3) Uani d . 1 . .
H H11B 0.5075 0.9786 0.7877 0.022 Uiso calc R 1 . .
C C12B 0.57317(15) 0.82861(13) 0.80093(9) 0.0217(3) Uani d . 1 . .
H H12B 0.5135 0.8288 0.7826 0.026 Uiso calc R 1 . .
C C13B 0.66450(15) 0.73792(13) 0.82544(8) 0.0200(3) Uani d . 1 . .
C C14B 0.75330(14) 0.74044(13) 0.85116(9) 0.0208(3) Uani d . 1 . .
H H14B 0.8152 0.6809 0.8676 0.025 Uiso calc R 1 . .
C C15B 0.75094(14) 0.83051(12) 0.85259(8) 0.0185(3) Uani d . 1 . .
H H15B 0.8115 0.8305 0.8692 0.022 Uiso calc R 1 . .
C C16B 0.66861(17) 0.63894(13) 0.82619(9) 0.0245(4) Uani d . 1 . .
H H16C 0.7388 0.5935 0.8175 0.029 Uiso calc R 1 . .
H H16D 0.6180 0.6488 0.7905 0.029 Uiso calc R 1 . .
C C17B 0.64403(16) 0.59068(14) 0.89191(9) 0.0253(4) Uani d . 1 . .
H H17B 0.6887 0.5895 0.9283 0.030 Uiso calc R 1 . .
C C18B 0.52867(19) 0.65016(18) 0.90218(13) 0.0390(5) Uani d . 1 . .
H H18D 0.5128 0.7179 0.9001 0.059 Uiso calc R 1 . .
H H18E 0.5164 0.6209 0.9449 0.059 Uiso calc R 1 . .
H H18F 0.4838 0.6494 0.8680 0.059 Uiso calc R 1 . .
C C19B 0.6697(2) 0.48320(15) 0.89375(12) 0.0372(5) Uani d . 1 . .
H H19D 0.7433 0.4456 0.8885 0.056 Uiso calc R 1 . .
H H19E 0.6265 0.4830 0.8583 0.056 Uiso calc R 1 . .
H H19F 0.6554 0.4534 0.9356 0.056 Uiso calc R 1 . .
C C20B 0.46283(14) 1.14388(14) 1.02360(8) 0.0206(3) Uani d . 1 . .
H H20A 0.5209 1.1587 1.0259 0.031 Uiso calc R 1 . .
H H20B 0.4823 1.0791 1.0520 0.031 Uiso calc R 1 . .
H H20C 0.4019 1.1933 1.0379 0.031 Uiso calc R 1 . .
C C21B 0.73054(16) 1.04037(14) 0.78289(9) 0.0233(3) Uani d . 1 . .
H H21D 0.7093 1.0426 0.7384 0.035 Uiso calc R 1 . .
H H21E 0.8021 0.9881 0.7967 0.035 Uiso calc R 1 . .
H H21F 0.7267 1.1033 0.7841 0.035 Uiso calc R 1 . .
Cl Cl1C 0.83776(4) 0.15525(4) 0.67181(3) 0.03310(11) Uani d . 1 . .
O O1C 1.25756(10) 0.53449(10) 0.57579(6) 0.0220(2) Uani d . 1 . .
N N1C 1.11575(11) 0.39962(10) 0.58593(7) 0.0164(3) Uani d . 1 . .
N N2C 1.17065(11) 0.45005(11) 0.56011(7) 0.0168(3) Uani d D 1 . .
C C1C 1.03591(14) 0.27335(13) 0.64667(8) 0.0189(3) Uani d . 1 . .
H H1CA 1.0807 0.2829 0.6736 0.023 Uiso calc R 1 . .
C C2C 0.97822(14) 0.22643(13) 0.67556(9) 0.0213(3) Uani d . 1 . .
H H2CA 0.9844 0.2046 0.7216 0.026 Uiso calc R 1 . .
C C3C 0.91144(14) 0.21232(13) 0.63540(9) 0.0208(3) Uani d . 1 . .
C C4C 0.90208(14) 0.24352(13) 0.56681(9) 0.0212(3) Uani d . 1 . .
H H4CA 0.8573 0.2334 0.5402 0.025 Uiso calc R 1 . .
C C5C 0.96042(13) 0.29019(12) 0.53803(8) 0.0183(3) Uani d . 1 . .
H H5CA 0.9548 0.3108 0.4920 0.022 Uiso calc R 1 . .
C C6C 1.02740(13) 0.30639(12) 0.57749(8) 0.0158(3) Uani d . 1 . .
C C7C 1.08685(13) 0.35933(12) 0.54719(8) 0.0156(3) Uani d . 1 . .
C C8C 1.20567(13) 0.49209(12) 0.59893(8) 0.0163(3) Uani d . 1 . .
C C9C 1.17627(13) 0.48785(12) 0.66953(8) 0.0166(3) Uani d . 1 . .
H H9CA 1.1647 0.4296 0.6848 0.020 Uiso calc R 1 . .
C C10C 1.07335(13) 0.58187(12) 0.66935(7) 0.0154(3) Uani d . 1 . .
C C11C 0.98370(14) 0.57633(13) 0.69243(8) 0.0190(3) Uani d . 1 . .
H H11C 0.9865 0.5142 0.7078 0.023 Uiso calc R 1 . .
C C12C 0.89064(14) 0.66244(13) 0.69266(8) 0.0216(3) Uani d . 1 . .
H H12C 0.8324 0.6569 0.7088 0.026 Uiso calc R 1 . .
C C13C 0.88253(14) 0.75716(13) 0.66922(8) 0.0209(3) Uani d . 1 . .
C C14C 0.97276(15) 0.76233(13) 0.64644(9) 0.0213(3) Uani d . 1 . .
H H14C 0.9699 0.8245 0.6310 0.026 Uiso calc R 1 . .
C C15C 1.06656(14) 0.67620(13) 0.64655(8) 0.0189(3) Uani d . 1 . .
H H15C 1.1254 0.6816 0.6313 0.023 Uiso calc R 1 . .
C C16C 0.77946(16) 0.85010(14) 0.66691(10) 0.0273(4) Uani d . 1 . .
H H16E 0.7948 0.9047 0.6672 0.033 Uiso calc R 1 . .
H H16F 0.7469 0.8392 0.7068 0.033 Uiso calc R 1 . .
C C17C 0.69856(16) 0.88136(15) 0.60530(10) 0.0282(4) Uani d . 1 . .
H H17C 0.6871 0.8243 0.6035 0.034 Uiso calc R 1 . .
C C18C 0.7398(2) 0.91101(18) 0.54091(11) 0.0405(5) Uani d . 1 . .
H H18G 0.6890 0.9282 0.5038 0.061 Uiso calc R 1 . .
H H18H 0.8060 0.8560 0.5367 0.061 Uiso calc R 1 . .
H H18I 0.7504 0.9675 0.5417 0.061 Uiso calc R 1 . .
C C19C 0.59313(18) 0.96733(17) 0.61220(12) 0.0396(5) Uani d . 1 . .
H H19G 0.5427 0.9846 0.5748 0.059 Uiso calc R 1 . .
H H19H 0.6029 1.0241 0.6137 0.059 Uiso calc R 1 . .
H H19I 0.5672 0.9476 0.6525 0.059 Uiso calc R 1 . .
C C20C 1.10908(14) 0.36409(13) 0.47611(8) 0.0187(3) Uani d . 1 . .
H H20D 1.1839 0.3399 0.4739 0.028 Uiso calc R 1 . .
H H20E 1.0711 0.4320 0.4504 0.028 Uiso calc R 1 . .
H H20F 1.0865 0.3234 0.4586 0.028 Uiso calc R 1 . .
C C21C 1.26744(14) 0.47668(14) 0.71559(9) 0.0240(4) Uani d . 1 . .
H H21G 1.3315 0.4186 0.7127 0.036 Uiso calc R 1 . .
H H21H 1.2505 0.4696 0.7606 0.036 Uiso calc R 1 . .
H H21I 1.2774 0.5349 0.7023 0.036 Uiso calc R 1 . .
Cl Cl1D 0.33409(4) 0.15331(4) 0.67365(3) 0.03099(11) Uani d . 1 . .
O O1D 0.76092(10) 0.52467(10) 0.57158(6) 0.0216(2) Uani d . 1 . .
N N1D 0.60890(11) 0.39985(10) 0.58141(7) 0.0167(3) Uani d . 1 . .
N N2D 0.66647(11) 0.44725(11) 0.55537(7) 0.0162(3) Uani d D 1 . .
C C1D 0.52222(15) 0.28151(14) 0.64529(8) 0.0222(3) Uani d . 1 . .
H H1DA 0.5628 0.2965 0.6716 0.027 Uiso calc R 1 . .
C C2D 0.46518(15) 0.23513(14) 0.67528(9) 0.0243(4) Uani d . 1 . .
H H2DA 0.4670 0.2194 0.7213 0.029 Uiso calc R 1 . .
C C3D 0.40526(13) 0.21239(13) 0.63595(9) 0.0212(3) Uani d . 1 . .
C C4D 0.40132(14) 0.23549(13) 0.56744(9) 0.0221(3) Uani d . 1 . .
H H4DA 0.3605 0.2203 0.5415 0.026 Uiso calc R 1 . .
C C5D 0.45956(14) 0.28198(13) 0.53786(8) 0.0198(3) Uani d . 1 . .
H H5DA 0.4579 0.2970 0.4918 0.024 Uiso calc R 1 . .
C C6D 0.51998(13) 0.30627(12) 0.57588(8) 0.0162(3) Uani d . 1 . .
C C7D 0.58123(13) 0.35672(12) 0.54432(8) 0.0157(3) Uani d . 1 . .
C C8D 0.70674(13) 0.48495(12) 0.59466(8) 0.0156(3) Uani d . 1 . .
C C9D 0.68056(13) 0.47965(12) 0.66623(8) 0.0155(3) Uani d . 1 . .
H H9DA 0.6624 0.4253 0.6806 0.019 Uiso calc R 1 . .
C C10D 0.58518(13) 0.57785(12) 0.66919(7) 0.0152(3) Uani d . 1 . .
C C11D 0.49736(14) 0.57821(13) 0.69842(8) 0.0191(3) Uani d . 1 . .
H H11D 0.4962 0.5182 0.7154 0.023 Uiso calc R 1 . .
C C12D 0.41070(14) 0.66837(13) 0.70236(9) 0.0221(3) Uani d . 1 . .
H H12D 0.3532 0.6674 0.7229 0.027 Uiso calc R 1 . .
C C13D 0.40926(14) 0.75970(13) 0.67600(8) 0.0207(3) Uani d . 1 . .
C C14D 0.49810(14) 0.75835(13) 0.64741(8) 0.0200(3) Uani d . 1 . .
H H14D 0.4991 0.8183 0.6299 0.024 Uiso calc R 1 . .
C C15D 0.58506(14) 0.66909(12) 0.64464(8) 0.0178(3) Uani d . 1 . .
H H15D 0.6441 0.6700 0.6262 0.021 Uiso calc R 1 . .
C C16D 0.31442(15) 0.85847(14) 0.67582(9) 0.0249(4) Uani d . 1 . .
H H16G 0.3392 0.9051 0.6820 0.030 Uiso calc R 1 . .
H H16H 0.2764 0.8489 0.7132 0.030 Uiso calc R 1 . .
C C17D 0.23748(15) 0.90435(14) 0.61163(10) 0.0257(4) Uani d . 1 . .
H H17D 0.2782 0.9056 0.5737 0.031 Uiso calc R 1 . .
C C18D 0.15588(19) 1.01160(16) 0.61008(12) 0.0377(5) Uani d . 1 . .
H H18J 0.1115 1.0415 0.5683 0.056 Uiso calc R 1 . .
H H18K 0.1919 1.0493 0.6153 0.056 Uiso calc R 1 . .
H H18L 0.1130 1.0115 0.6457 0.056 Uiso calc R 1 . .
C C19D 0.18252(18) 0.84273(18) 0.60520(13) 0.0386(5) Uani d . 1 . .
H H19J 0.1406 0.8690 0.5627 0.058 Uiso calc R 1 . .
H H19K 0.1373 0.8456 0.6398 0.058 Uiso calc R 1 . .
H H19L 0.2348 0.7746 0.6091 0.058 Uiso calc R 1 . .
C C20D 0.60643(14) 0.35489(14) 0.47427(8) 0.0198(3) Uani d . 1 . .
H H20G 0.6786 0.3423 0.4714 0.030 Uiso calc R 1 . .
H H20H 0.5595 0.4182 0.4449 0.030 Uiso calc R 1 . .
H H20I 0.5973 0.3030 0.4617 0.030 Uiso calc R 1 . .
C C21D 0.77743(14) 0.45816(14) 0.71156(9) 0.0224(3) Uani d . 1 . .
H H21J 0.8364 0.3964 0.7083 0.034 Uiso calc R 1 . .
H H21K 0.7613 0.4532 0.7567 0.034 Uiso calc R 1 . .
H H21L 0.7954 0.5114 0.6981 0.034 Uiso calc R 1 . .
H H2NA 0.1426(18) 1.0402(17) 0.9845(6) 0.026(6) Uiso d D 1 . .
H H2NB 0.6339(18) 1.0537(17) 0.9789(7) 0.029(6) Uiso d D 1 . .
H H2NC 1.1837(19) 0.4558(17) 0.5201(6) 0.030(6) Uiso d D 1 . .
H H2ND 0.6834(19) 0.4520(18) 0.5157(6) 0.033(6) Uiso d D 1 . .

loop_
_atom_site_aniso_label
_atom_site_aniso_U_11
_atom_site_aniso_U_22
_atom_site_aniso_U_33
_atom_site_aniso_U_12
_atom_site_aniso_U_13
_atom_site_aniso_U_23
Cl1A 0.0224(2) 0.0330(2) 0.0319(2) -0.01439(19) -0.00772(17) 0.00239(19)
O1A 0.0165(6) 0.0284(6) 0.0192(6) -0.0084(5) 0.0015(4) -0.0086(5)
N1A 0.0159(6) 0.0157(6) 0.0155(6) -0.0069(5) 0.0012(5) -0.0037(5)
N2A 0.0169(6) 0.0178(6) 0.0129(6) -0.0074(5) 0.0014(5) -0.0057(5)
C1A 0.0215(8) 0.0206(8) 0.0150(7) -0.0094(6) 0.0018(6) -0.0034(6)
C2A 0.0256(9) 0.0204(8) 0.0165(7) -0.0120(7) -0.0014(6) -0.0017(6)
C3A 0.0195(8) 0.0176(7) 0.0223(8) -0.0101(6) -0.0040(6) 0.0000(6)
C4A 0.0189(8) 0.0206(8) 0.0217(8) -0.0106(6) 0.0027(6) -0.0036(6)
C5A 0.0193(8) 0.0172(7) 0.0150(7) -0.0083(6) 0.0023(6) -0.0023(6)
C6A 0.0178(7) 0.0138(6) 0.0141(7) -0.0076(6) 0.0016(5) -0.0036(5)
C7A 0.0184(7) 0.0138(6) 0.0137(7) -0.0076(6) 0.0018(5) -0.0032(5)
C8A 0.0182(7) 0.0159(7) 0.0151(7) -0.0086(6) 0.0029(5) -0.0047(5)
C9A 0.0190(7) 0.0176(7) 0.0117(6) -0.0085(6) 0.0032(5) -0.0039(5)
C10A 0.0191(7) 0.0183(7) 0.0108(6) -0.0086(6) 0.0033(5) -0.0051(5)
C11A 0.0220(8) 0.0214(8) 0.0165(7) -0.0097(7) -0.0021(6) -0.0026(6)
C12A 0.0286(9) 0.0262(9) 0.0181(8) -0.0143(7) -0.0035(7) -0.0050(7)
C13A 0.0330(10) 0.0227(8) 0.0152(7) -0.0140(7) 0.0036(6) -0.0077(6)
C14A 0.0271(9) 0.0172(7) 0.0185(8) -0.0069(7) 0.0047(6) -0.0059(6)
C15A 0.0177(8) 0.0195(7) 0.0162(7) -0.0069(6) 0.0031(6) -0.0047(6)
C16A 0.0422(12) 0.0266(9) 0.0231(9) -0.0187(9) 0.0028(8) -0.0111(7)
C17A 0.0372(11) 0.0239(9) 0.0254(9) -0.0172(8) -0.0003(8) -0.0049(7)
C18A 0.0523(15) 0.0344(11) 0.0288(10) -0.0220(11) -0.0033(10) -0.0019(9)
C19A 0.0495(14) 0.0346(11) 0.0420(13) -0.0270(11) 0.0042(10) -0.0093(10)
C2OA 0.0191(8) 0.0220(8) 0.0144(7) -0.0093(6) 0.0027(6) -0.0069(6)
C21A 0.0290(9) 0.0260(9) 0.0189(8) -0.0165(7) 0.0088(7) -0.0070(7)
Cl1B 0.0221(2) 0.0328(2) 0.0368(3) -0.01450(19) -0.01090(18) 0.0050(2)
O1B 0.0185(6) 0.0274(6) 0.0190(6) -0.0103(5) 0.0027(4) -0.0091(5)
N1B 0.0169(6) 0.0181(6) 0.0155(6) -0.0085(5) 0.0019(5) -0.0050(5)
N2B 0.0159(6) 0.0205(6) 0.0148(6) -0.0084(5) 0.0021(5) -0.0067(5)
C1B 0.0229(9) 0.0263(8) 0.0154(7) -0.0114(7) 0.0017(6) -0.0041(6)
C2B 0.0268(9) 0.0274(9) 0.0167(8) -0.0125(7) -0.0046(6) -0.0013(7)
C3B 0.0202(8) 0.0179(7) 0.0255(8) -0.0107(6) -0.0048(6) -0.0003(6)
C4B 0.0182(8) 0.0243(8) 0.0228(8) -0.0107(7) 0.0015(6) -0.0006(7)
C5B 0.0201(8) 0.0235(8) 0.0161(7) -0.0107(7) 0.0014(6) -0.0019(6)
C6B 0.0178(7) 0.0165(7) 0.0143(7) -0.0083(6) 0.0007(5) -0.0041(5)
C7B 0.0181(7) 0.0178(7) 0.0134(7) -0.0100(6) 0.0021(5) -0.0041(5)
C8B 0.0187(7) 0.0159(7) 0.0151(7) -0.0094(6) 0.0036(5) -0.0052(5)
C9B 0.0199(8) 0.0164(7) 0.0136(7) -0.0093(6) 0.0032(5) -0.0043(5)
C10B 0.0190(7) 0.0168(7) 0.0114(6) -0.0088(6) 0.0032(5) -0.0044(5)
C11B 0.0207(8) 0.0163(7) 0.0157(7) -0.0074(6) -0.0014(6) -0.0027(6)
C12B 0.0258(9) 0.0216(8) 0.0193(8) -0.0125(7) -0.0034(6) -0.0053(6)
C13B 0.0297(9) 0.0174(7) 0.0149(7) -0.0118(7) 0.0023(6) -0.0060(6)
C14B 0.0216(8) 0.0177(7) 0.0186(7) -0.0052(6) 0.0028(6) -0.0052(6)
C15B 0.0187(8) 0.0199(7) 0.0159(7) -0.0080(6) 0.0032(6) -0.0049(6)
C16B 0.0360(10) 0.0186(8) 0.0206(8) -0.0129(7) 0.0020(7) -0.0081(6)
C17B 0.0332(10) 0.0222(8) 0.0235(8) -0.0147(8) 0.0032(7) -0.0076(7)
C18B 0.0405(13) 0.0385(12) 0.0514(14) -0.0256(10) 0.0184(11) -0.0202(11)
C19B 0.0533(14) 0.0237(9) 0.0374(12) -0.0202(10) 0.0067(10) -0.0079(9)
C20B 0.0201(8) 0.0280(9) 0.0152(7) -0.0112(7) 0.0027(6) -0.0083(6)
C21B 0.0309(10) 0.0268(9) 0.0192(8) -0.0188(8) 0.0100(7) -0.0071(7)
Cl1C 0.0259(2) 0.0361(3) 0.0350(3) -0.0180(2) 0.00643(19) 0.0037(2)
O1C 0.0241(6) 0.0286(6) 0.0199(6) -0.0161(5) 0.0070(5) -0.0104(5)
N1C 0.0168(6) 0.0166(6) 0.0154(6) -0.0076(5) 0.0022(5) -0.0039(5)
N2C 0.0193(7) 0.0197(6) 0.0139(6) -0.0101(5) 0.0043(5) -0.0065(5)
C1C 0.0196(8) 0.0208(8) 0.0145(7) -0.0083(6) 0.0014(6) -0.0033(6)
C2C 0.0207(8) 0.0216(8) 0.0162(7) -0.0072(7) 0.0034(6) -0.0005(6)
C3C 0.0169(8) 0.0187(7) 0.0234(8) -0.0077(6) 0.0047(6) 0.0001(6)
C4C 0.0180(8) 0.0217(8) 0.0225(8) -0.0096(7) 0.0000(6) -0.0020(6)
C5C 0.0202(8) 0.0180(7) 0.0148(7) -0.0085(6) 0.0006(6) -0.0015(6)
C6C 0.0147(7) 0.0143(7) 0.0152(7) -0.0046(6) 0.0023(5) -0.0029(5)
C7C 0.0155(7) 0.0148(7) 0.0138(7) -0.0050(6) 0.0014(5) -0.0032(5)
C8C 0.0149(7) 0.0166(7) 0.0155(7) -0.0053(6) 0.0010(5) -0.0049(6)
C9C 0.0190(8) 0.0174(7) 0.0127(6) -0.0074(6) 0.0010(5) -0.0050(5)
C10C 0.0184(7) 0.0165(7) 0.0112(6) -0.0080(6) 0.0012(5) -0.0034(5)
C11C 0.0207(8) 0.0197(7) 0.0163(7) -0.0098(6) 0.0039(6) -0.0034(6)
C12C 0.0210(8) 0.0250(8) 0.0175(7) -0.0098(7) 0.0066(6) -0.0047(6)
C13C 0.0234(8) 0.0211(8) 0.0147(7) -0.0066(7) 0.0045(6) -0.0065(6)
C14C 0.0277(9) 0.0175(7) 0.0188(8) -0.0105(7) 0.0039(6) -0.0047(6)
C15C 0.0224(8) 0.0201(7) 0.0173(7) -0.0119(7) 0.0039(6) -0.0060(6)
C16C 0.0267(10) 0.0237(9) 0.0236(9) -0.0040(7) 0.0066(7) -0.0086(7)
C17C 0.0270(10) 0.0227(9) 0.0251(9) -0.0053(7) 0.0040(7) -0.0018(7)
C18C 0.0451(14) 0.0347(11) 0.0272(10) -0.0100(10) 0.0062(9) 0.0003(9)
C19C 0.0311(12) 0.0335(11) 0.0411(12) -0.0056(9) 0.0029(9) -0.0063(9)
C20C 0.0221(8) 0.0224(8) 0.0155(7) -0.0129(7) 0.0043(6) -0.0063(6)
C21C 0.0206(8) 0.0273(9) 0.0195(8) -0.0062(7) -0.0026(6) -0.0084(7)
Cl1D 0.0232(2) 0.0314(2) 0.0346(2) -0.01496(19) 0.00650(18) 0.00417(19)
O1D 0.0254(6) 0.0279(6) 0.0191(6) -0.0172(5) 0.0069(5) -0.0096(5)
N1D 0.0170(6) 0.0181(6) 0.0153(6) -0.0080(5) 0.0026(5) -0.0052(5)
N2D 0.0184(7) 0.0202(6) 0.0134(6) -0.0107(5) 0.0040(5) -0.0067(5)
C1D 0.0257(9) 0.0273(9) 0.0146(7) -0.0135(7) 0.0026(6) -0.0045(6)
C2D 0.0258(9) 0.0261(9) 0.0180(8) -0.0112(7) 0.0058(7) -0.0022(7)
C3D 0.0148(7) 0.0183(7) 0.0246(8) -0.0053(6) 0.0046(6) 0.0004(6)
C4D 0.0192(8) 0.0238(8) 0.0226(8) -0.0116(7) -0.0009(6) -0.0014(7)
C5D 0.0206(8) 0.0226(8) 0.0165(7) -0.0116(7) 0.0008(6) -0.0021(6)
C6D 0.0165(7) 0.0162(7) 0.0151(7) -0.0066(6) 0.0024(5) -0.0046(6)
C7D 0.0153(7) 0.0168(7) 0.0140(7) -0.0066(6) 0.0015(5) -0.0042(5)
C8D 0.0156(7) 0.0157(7) 0.0149(7) -0.0058(6) 0.0014(5) -0.0060(5)
C9D 0.0164(7) 0.0162(7) 0.0130(6) -0.0065(6) 0.0012(5) -0.0045(5)
C10D 0.0172(7) 0.0164(7) 0.0109(6) -0.0066(6) 0.0010(5) -0.0044(5)
C11D 0.0205(8) 0.0199(7) 0.0159(7) -0.0096(6) 0.0033(6) -0.0024(6)
C12D 0.0204(8) 0.0242(8) 0.0190(8) -0.0082(7) 0.0077(6) -0.0050(6)
C13D 0.0218(8) 0.0197(8) 0.0159(7) -0.0048(6) 0.0026(6) -0.0070(6)
C14D 0.0261(9) 0.0157(7) 0.0174(7) -0.0088(6) 0.0011(6) -0.0047(6)
C15D 0.0201(8) 0.0189(7) 0.0159(7) -0.0104(6) 0.0020(6) -0.0047(6)
C16D 0.0274(9) 0.0210(8) 0.0220(8) -0.0059(7) 0.0053(7) -0.0098(7)
C17D 0.0229(9) 0.0219(8) 0.0251(9) -0.0039(7) 0.0031(7) -0.0074(7)
C18D 0.0357(12) 0.0257(10) 0.0373(12) -0.0025(9) -0.0004(9) -0.0080(9)
C19D 0.0267(11) 0.0384(12) 0.0524(14) -0.0125(9) 0.0043(10) -0.0209(11)
C20D 0.0210(8) 0.0281(8) 0.0150(7) -0.0139(7) 0.0041(6) -0.0090(6)
C21D 0.0181(8) 0.0246(8) 0.0205(8) -0.0051(7) -0.0027(6) -0.0092(7)

loop_
_atom_type_symbol
_atom_type_description
_atom_type_scat_dispersion_real
_atom_type_scat_dispersion_imag
_atom_type_scat_source
C C 0.0033 0.0016 'International Tables Vol C Tables 4.2.6.8 and 6.1.1.4'
H H 0.0000 0.0000 'International Tables Vol C Tables 4.2.6.8 and 6.1.1.4'
N N 0.0061 0.0033 'International Tables Vol C Tables 4.2.6.8 and 6.1.1.4'
O O 0.0106 0.0060 'International Tables Vol C Tables 4.2.6.8 and 6.1.1.4'
Cl Cl 0.1484 0.1585 'International Tables Vol C Tables 4.2.6.8 and 6.1.1.4'

loop_
_geom_angle_atom_site_label_1
_geom_angle_atom_site_label_2
_geom_angle_atom_site_label_3
_geom_angle_site_symmetry_1
_geom_angle_site_symmetry_3
_geom_angle
_geom_angle_publ_flag
C7A N1A N2A . . 117.79(14) ?
C8A N2A N1A . . 120.07(13) ?
C8A N2A H2NA . . 116.6(16) ?
N1A N2A H2NA . . 123.3(16) ?
C2A C1A C6A . . 121.00(16) ?
C2A C1A H1AA . . 119.5 ?
C6A C1A H1AA . . 119.5 ?
C1A C2A C3A . . 119.23(16) ?
C1A C2A H2AA . . 120.4 ?
C3A C2A H2AA . . 120.4 ?
C4A C3A C2A . . 121.09(16) ?
C4A C3A Cl1A . . 119.70(14) ?
C2A C3A Cl1A . . 119.21(13) ?
C3A C4A C5A . . 119.27(16) ?
C3A C4A H4AA . . 120.4 ?
C5A C4A H4AA . . 120.4 ?
C4A C5A C6A . . 120.87(15) ?
C4A C5A H5AA . . 119.6 ?
C6A C5A H5AA . . 119.6 ?
C5A C6A C1A . . 118.54(15) ?
C5A C6A C7A . . 121.23(14) ?
C1A C6A C7A . . 120.22(14) ?
N1A C7A C6A . . 115.10(14) ?
N1A C7A C2OA . . 124.00(15) ?
C6A C7A C2OA . . 120.90(14) ?
O1A C8A N2A . . 119.99(15) ?
O1A C8A C9A . . 121.55(14) ?
N2A C8A C9A . . 118.44(14) ?
C8A C9A C10A . . 108.95(13) ?
C8A C9A C21A . . 109.38(14) ?
C10A C9A C21A . . 112.13(13) ?
C8A C9A H9AA . . 108.8 ?
C10A C9A H9AA . . 108.8 ?
C21A C9A H9AA . . 108.8 ?
C11A C10A C15A . . 118.27(15) ?
C11A C10A C9A . . 120.98(15) ?
C15A C10A C9A . . 120.75(15) ?
C10A C11A C12A . . 120.76(16) ?
C10A C11A H11A . . 119.6 ?
C12A C11A H11A . . 119.6 ?
C13A C12A C11A . . 121.30(17) ?
C13A C12A H12A . . 119.4 ?
C11A C12A H12A . . 119.4 ?
C12A C13A C14A . . 117.62(16) ?
C12A C13A C16A . . 120.80(18) ?
C14A C13A C16A . . 121.57(17) ?
C15A C14A C13A . . 121.42(17) ?
C15A C14A H14A . . 119.3 ?
C13A C14A H14A . . 119.3 ?
C14A C15A C10A . . 120.61(16) ?
C14A C15A H15A . . 119.7 ?
C10A C15A H15A . . 119.7 ?
C13A C16A C17A . . 114.33(15) ?
C13A C16A H16A . . 108.7 ?
C17A C16A H16A . . 108.7 ?
C13A C16A H16B . . 108.7 ?
C17A C16A H16B . . 108.7 ?
H16A C16A H16B . . 107.6 ?
C18A C17A C19A . . 109.84(18) ?
C18A C17A C16A . . 112.05(18) ?
C19A C17A C16A . . 109.77(17) ?
C18A C17A H17A . . 108.4 ?
C19A C17A H17A . . 108.4 ?
C16A C17A H17A . . 108.4 ?
C17A C18A H18A . . 109.5 ?
C17A C18A H18B . . 109.5 ?
H18A C18A H18B . . 109.5 ?
C17A C18A H18C . . 109.5 ?
H18A C18A H18C . . 109.5 ?
H18B C18A H18C . . 109.5 ?
C17A C19A H19A . . 109.5 ?
C17A C19A H19B . . 109.5 ?
H19A C19A H19B . . 109.5 ?
C17A C19A H19C . . 109.5 ?
H19A C19A H19C . . 109.5 ?
H19B C19A H19C . . 109.5 ?
C7A C2OA H2OA . . 109.5 ?
C7A C2OA H2OB . . 109.5 ?
H2OA C2OA H2OB . . 109.5 ?
C7A C2OA H2OC . . 109.5 ?
H2OA C2OA H2OC . . 109.5 ?
H2OB C2OA H2OC . . 109.5 ?
C9A C21A H21A . . 109.5 ?
C9A C21A H21B . . 109.5 ?
H21A C21A H21B . . 109.5 ?
C9A C21A H21C . . 109.5 ?
H21A C21A H21C . . 109.5 ?
H21B C21A H21C . . 109.5 ?
C7B N1B N2B . . 117.65(14) ?
C8B N2B N1B . . 120.33(14) ?
C8B N2B H2NB . . 115.2(16) ?
N1B N2B H2NB . . 124.0(16) ?
C2B C1B C6B . . 121.02(16) ?
C2B C1B H1BA . . 119.5 ?
C6B C1B H1BA . . 119.5 ?
C1B C2B C3B . . 119.42(16) ?
C1B C2B H2BA . . 120.3 ?
C3B C2B H2BA . . 120.3 ?
C2B C3B C4B . . 121.10(16) ?
C2B C3B Cl1B . . 119.45(14) ?
C4B C3B Cl1B . . 119.45(14) ?
C3B C4B C5B . . 119.09(17) ?
C3B C4B H4BA . . 120.5 ?
C5B C4B H4BA . . 120.5 ?
C4B C5B C6B . . 121.24(16) ?
C4B C5B H5BA . . 119.4 ?
C6B C5B H5BA . . 119.4 ?
C5B C6B C1B . . 118.13(16) ?
C5B C6B C7B . . 121.43(14) ?
C1B C6B C7B . . 120.44(15) ?
N1B C7B C6B . . 115.27(14) ?
N1B C7B C20B . . 124.72(15) ?
C6B C7B C20B . . 120.01(14) ?
O1B C8B N2B . . 119.82(15) ?
O1B C8B C9B . . 121.44(14) ?
N2B C8B C9B . . 118.70(14) ?
C10B C9B C8B . . 108.88(13) ?
C10B C9B C21B . . 111.48(13) ?
C8B C9B C21B . . 109.86(14) ?
C10B C9B H9BA . . 108.9 ?
C8B C9B H9BA . . 108.9 ?
C21B C9B H9BA . . 108.9 ?
C11B C10B C15B . . 118.49(15) ?
C11B C10B C9B . . 120.60(15) ?
C15B C10B C9B . . 120.88(15) ?
C10B C11B C12B . . 120.59(16) ?
C10B C11B H11B . . 119.7 ?
C12B C11B H11B . . 119.7 ?
C13B C12B C11B . . 121.11(16) ?
C13B C12B H12B . . 119.4 ?
C11B C12B H12B . . 119.4 ?
C12B C13B C14B . . 117.95(15) ?
C12B C13B C16B . . 122.14(17) ?
C14B C13B C16B . . 119.90(16) ?
C15B C14B C13B . . 121.14(16) ?
C15B C14B H14B . . 119.4 ?
C13B C14B H14B . . 119.4 ?
C14B C15B C10B . . 120.70(16) ?
C14B C15B H15B . . 119.6 ?
C10B C15B H15B . . 119.6 ?
C13B C16B C17B . . 113.53(14) ?
C13B C16B H16C . . 108.9 ?
C17B C16B H16C . . 108.9 ?
C13B C16B H16D . . 108.9 ?
C17B C16B H16D . . 108.9 ?
H16C C16B H16D . . 107.7 ?
C18B C17B C19B . . 110.00(18) ?
C18B C17B C16B . . 111.07(17) ?
C19B C17B C16B . . 110.41(16) ?
C18B C17B H17B . . 108.4 ?
C19B C17B H17B . . 108.4 ?
C16B C17B H17B . . 108.4 ?
C17B C18B H18D . . 109.5 ?
C17B C18B H18E . . 109.5 ?
H18D C18B H18E . . 109.5 ?
C17B C18B H18F . . 109.5 ?
H18D C18B H18F . . 109.5 ?
H18E C18B H18F . . 109.5 ?
C17B C19B H19D . . 109.5 ?
C17B C19B H19E . . 109.5 ?
H19D C19B H19E . . 109.5 ?
C17B C19B H19F . . 109.5 ?
H19D C19B H19F . . 109.5 ?
H19E C19B H19F . . 109.5 ?
C7B C20B H20A . . 109.5 ?
C7B C20B H20B . . 109.5 ?
H20A C20B H20B . . 109.5 ?
C7B C20B H20C . . 109.5 ?
H20A C20B H20C . . 109.5 ?
H20B C20B H20C . . 109.5 ?
C9B C21B H21D . . 109.5 ?
C9B C21B H21E . . 109.5 ?
H21D C21B H21E . . 109.5 ?
C9B C21B H21F . . 109.5 ?
H21D C21B H21F . . 109.5 ?
H21E C21B H21F . . 109.5 ?
C7C N1C N2C . . 117.50(13) ?
C8C N2C N1C . . 120.35(13) ?
C8C N2C H2NC . . 118.2(16) ?
N1C N2C H2NC . . 121.5(16) ?
C2C C1C C6C . . 120.73(16) ?
C2C C1C H1CA . . 119.6 ?
C6C C1C H1CA . . 119.6 ?
C3C C2C C1C . . 119.57(16) ?
C3C C2C H2CA . . 120.2 ?
C1C C2C H2CA . . 120.2 ?
C4C C3C C2C . . 120.95(16) ?
C4C C3C Cl1C . . 119.61(14) ?
C2C C3C Cl1C . . 119.43(13) ?
C3C C4C C5C . . 119.29(17) ?
C3C C4C H4CA . . 120.4 ?
C5C C4C H4CA . . 120.4 ?
C4C C5C C6C . . 120.86(15) ?
C4C C5C H5CA . . 119.6 ?
C6C C5C H5CA . . 119.6 ?
C5C C6C C1C . . 118.59(15) ?
C5C C6C C7C . . 121.12(14) ?
C1C C6C C7C . . 120.28(15) ?
N1C C7C C6C . . 115.22(14) ?
N1C C7C C20C . . 124.27(15) ?
C6C C7C C20C . . 120.50(14) ?
O1C C8C N2C . . 119.73(15) ?
O1C C8C C9C . . 121.88(15) ?
N2C C8C C9C . . 118.36(14) ?
C8C C9C C10C . . 108.80(13) ?
C8C C9C C21C . . 109.77(14) ?
C10C C9C C21C . . 111.96(13) ?
C8C C9C H9CA . . 108.8 ?
C10C C9C H9CA . . 108.8 ?
C21C C9C H9CA . . 108.8 ?
C15C C10C C11C . . 118.21(15) ?
C15C C10C C9C . . 120.54(15) ?
C11C C10C C9C . . 121.25(14) ?
C12C C11C C10C . . 120.78(16) ?
C12C C11C H11C . . 119.6 ?
C10C C11C H11C . . 119.6 ?
C11C C12C C13C . . 121.50(16) ?
C11C C12C H12C . . 119.2 ?
C13C C12C H12C . . 119.2 ?
C12C C13C C14C . . 117.50(16) ?
C12C C13C C16C . . 120.90(17) ?
C14C C13C C16C . . 121.58(17) ?
C15C C14C C13C . . 121.25(16) ?
C15C C14C H14C . . 119.4 ?
C13C C14C H14C . . 119.4 ?
C14C C15C C10C . . 120.75(16) ?
C14C C15C H15C . . 119.6 ?
C10C C15C H15C . . 119.6 ?
C13C C16C C17C . . 114.18(15) ?
C13C C16C H16E . . 108.7 ?
C17C C16C H16E . . 108.7 ?
C13C C16C H16F . . 108.7 ?
C17C C16C H16F . . 108.7 ?
H16E C16C H16F . . 107.6 ?
C19C C17C C18C . . 110.07(18) ?
C19C C17C C16C . . 109.86(17) ?
C18C C17C C16C . . 111.50(18) ?
C19C C17C H17C . . 108.4 ?
C18C C17C H17C . . 108.4 ?
C16C C17C H17C . . 108.4 ?
C17C C18C H18G . . 109.5 ?
C17C C18C H18H . . 109.5 ?
H18G C18C H18H . . 109.5 ?
C17C C18C H18I . . 109.5 ?
H18G C18C H18I . . 109.5 ?
H18H C18C H18I . . 109.5 ?
C17C C19C H19G . . 109.5 ?
C17C C19C H19H . . 109.5 ?
H19G C19C H19H . . 109.5 ?
C17C C19C H19I . . 109.5 ?
H19G C19C H19I . . 109.5 ?
H19H C19C H19I . . 109.5 ?
C7C C20C H20D . . 109.5 ?
C7C C20C H20E . . 109.5 ?
H20D C20C H20E . . 109.5 ?
C7C C20C H20F . . 109.5 ?
H20D C20C H20F . . 109.5 ?
H20E C20C H20F . . 109.5 ?
C9C C21C H21G . . 109.5 ?
C9C C21C H21H . . 109.5 ?
H21G C21C H21H . . 109.5 ?
C9C C21C H21I . . 109.5 ?
H21G C21C H21I . . 109.5 ?
H21H C21C H21I . . 109.5 ?
C7D N1D N2D . . 117.98(13) ?
C8D N2D N1D . . 120.11(13) ?
C8D N2D H2ND . . 115.2(17) ?
N1D N2D H2ND . . 124.5(17) ?
C2D C1D C6D . . 121.11(17) ?
C2D C1D H1DA . . 119.4 ?
C6D C1D H1DA . . 119.4 ?
C1D C2D C3D . . 119.26(16) ?
C1D C2D H2DA . . 120.4 ?
C3D C2D H2DA . . 120.4 ?
C4D C3D C2D . . 121.22(16) ?
C4D C3D Cl1D . . 119.47(15) ?
C2D C3D Cl1D . . 119.31(14) ?
C3D C4D C5D . . 118.91(17) ?
C3D C4D H4DA . . 120.5 ?
C5D C4D H4DA . . 120.5 ?
C6D C5D C4D . . 121.28(16) ?
C6D C5D H5DA . . 119.4 ?
C4D C5D H5DA . . 119.4 ?
C5D C6D C1D . . 118.21(15) ?
C5D C6D C7D . . 121.30(14) ?
C1D C6D C7D . . 120.49(15) ?
N1D C7D C6D . . 115.06(14) ?
N1D C7D C20D . . 124.86(15) ?
C6D C7D C20D . . 120.08(14) ?
O1D C8D N2D . . 119.81(14) ?
O1D C8D C9D . . 121.39(14) ?
N2D C8D C9D . . 118.77(14) ?
C10D C9D C8D . . 109.06(13) ?
C10D C9D C21D . . 111.33(13) ?
C8D C9D C21D . . 109.66(14) ?
C10D C9D H9DA . . 108.9 ?
C8D C9D H9DA . . 108.9 ?
C21D C9D H9DA . . 108.9 ?
C11D C10D C15D . . 118.49(15) ?
C11D C10D C9D . . 120.46(14) ?
C15D C10D C9D . . 121.02(14) ?
C10D C11D C12D . . 120.40(16) ?
C10D C11D H11D . . 119.8 ?
C12D C11D H11D . . 119.8 ?
C13D C12D C11D . . 121.07(16) ?
C13D C12D H12D . . 119.5 ?
C11D C12D H12D . . 119.5 ?
C14D C13D C12D . . 118.00(16) ?
C14D C13D C16D . . 119.62(16) ?
C12D C13D C16D . . 122.35(17) ?
C15D C14D C13D . . 121.12(16) ?
C15D C14D H14D . . 119.4 ?
C13D C14D H14D . . 119.4 ?
C14D C15D C10D . . 120.87(16) ?
C14D C15D H15D . . 119.6 ?
C10D C15D H15D . . 119.6 ?
C13D C16D C17D . . 113.48(15) ?
C13D C16D H16G . . 108.9 ?
C17D C16D H16G . . 108.9 ?
C13D C16D H16H . . 108.9 ?
C17D C16D H16H . . 108.9 ?
H16G C16D H16H . . 107.7 ?
C19D C17D C18D . . 110.44(18) ?
C19D C17D C16D . . 111.14(17) ?
C18D C17D C16D . . 109.97(16) ?
C19D C17D H17D . . 108.4 ?
C18D C17D H17D . . 108.4 ?
C16D C17D H17D . . 108.4 ?
C17D C18D H18J . . 109.5 ?
C17D C18D H18K . . 109.5 ?
H18J C18D H18K . . 109.5 ?
C17D C18D H18L . . 109.5 ?
H18J C18D H18L . . 109.5 ?
H18K C18D H18L . . 109.5 ?
C17D C19D H19J . . 109.5 ?
C17D C19D H19K . . 109.5 ?
H19J C19D H19K . . 109.5 ?
C17D C19D H19L . . 109.5 ?
H19J C19D H19L . . 109.5 ?
H19K C19D H19L . . 109.5 ?
C7D C20D H20G . . 109.5 ?
C7D C20D H20H . . 109.5 ?
H20G C20D H20H . . 109.5 ?
C7D C20D H20I . . 109.5 ?
H20G C20D H20I . . 109.5 ?
H20H C20D H20I . . 109.5 ?
C9D C21D H21J . . 109.5 ?
C9D C21D H21K . . 109.5 ?
H21J C21D H21K . . 109.5 ?
C9D C21D H21L . . 109.5 ?
H21J C21D H21L . . 109.5 ?
H21K C21D H21L . . 109.5 ?

loop_
_geom_bond_atom_site_label_1
_geom_bond_atom_site_label_2
_geom_bond_site_symmetry_2
_geom_bond_distance
_geom_bond_publ_flag
Cl1A C3A . 1.7411(18) ?
O1A C8A . 1.230(2) ?
N1A C7A . 1.288(2) ?
N1A N2A . 1.3720(19) ?
N2A C8A . 1.358(2) ?
N2A H2NA . 0.846(9) ?
C1A C2A . 1.383(2) ?
C1A C6A . 1.399(2) ?
C1A H1AA . 0.9300 ?
C2A C3A . 1.391(3) ?
C2A H2AA . 0.9300 ?
C3A C4A . 1.382(2) ?
C4A C5A . 1.390(2) ?
C4A H4AA . 0.9300 ?
C5A C6A . 1.399(2) ?
C5A H5AA . 0.9300 ?
C6A C7A . 1.487(2) ?
C7A C2OA . 1.506(2) ?
C8A C9A . 1.525(2) ?
C9A C10A . 1.526(2) ?
C9A C21A . 1.531(2) ?
C9A H9AA . 0.9800 ?
C10A C11A . 1.396(2) ?
C10A C15A . 1.398(2) ?
C11A C12A . 1.397(2) ?
C11A H11A . 0.9300 ?
C12A C13A . 1.390(3) ?
C12A H12A . 0.9300 ?
C13A C14A . 1.403(3) ?
C13A C16A . 1.513(3) ?
C14A C15A . 1.390(2) ?
C14A H14A . 0.9300 ?
C15A H15A . 0.9300 ?
C16A C17A . 1.543(3) ?
C16A H16A . 0.9700 ?
C16A H16B . 0.9700 ?
C17A C18A . 1.526(3) ?
C17A C19A . 1.530(3) ?
C17A H17A . 0.9800 ?
C18A H18A . 0.9600 ?
C18A H18B . 0.9600 ?
C18A H18C . 0.9600 ?
C19A H19A . 0.9600 ?
C19A H19B . 0.9600 ?
C19A H19C . 0.9600 ?
C2OA H2OA . 0.9600 ?
C2OA H2OB . 0.9600 ?
C2OA H2OC . 0.9600 ?
C21A H21A . 0.9600 ?
C21A H21B . 0.9600 ?
C21A H21C . 0.9600 ?
Cl1B C3B . 1.7383(18) ?
O1B C8B . 1.230(2) ?
N1B C7B . 1.290(2) ?
N1B N2B . 1.379(2) ?
N2B C8B . 1.361(2) ?
N2B H2NB . 0.853(9) ?
C1B C2B . 1.383(3) ?
C1B C6B . 1.406(2) ?
C1B H1BA . 0.9300 ?
C2B C3B . 1.384(3) ?
C2B H2BA . 0.9300 ?
C3B C4B . 1.385(3) ?
C4B C5B . 1.391(2) ?
C4B H4BA . 0.9300 ?
C5B C6B . 1.394(2) ?
C5B H5BA . 0.9300 ?
C6B C7B . 1.481(2) ?
C7B C20B . 1.503(2) ?
C8B C9B . 1.525(2) ?
C9B C10B . 1.521(2) ?
C9B C21B . 1.538(2) ?
C9B H9BA . 0.9800 ?
C10B C11B . 1.392(2) ?
C10B C15B . 1.396(2) ?
C11B C12B . 1.396(2) ?
C11B H11B . 0.9300 ?
C12B C13B . 1.395(2) ?
C12B H12B . 0.9300 ?
C13B C14B . 1.395(3) ?
C13B C16B . 1.508(2) ?
C14B C15B . 1.391(2) ?
C14B H14B . 0.9300 ?
C15B H15B . 0.9300 ?
C16B C17B . 1.530(3) ?
C16B H16C . 0.9700 ?
C16B H16D . 0.9700 ?
C17B C18B . 1.517(3) ?
C17B C19B . 1.528(3) ?
C17B H17B . 0.9800 ?
C18B H18D . 0.9600 ?
C18B H18E . 0.9600 ?
C18B H18F . 0.9600 ?
C19B H19D . 0.9600 ?
C19B H19E . 0.9600 ?
C19B H19F . 0.9600 ?
C20B H20A . 0.9600 ?
C20B H20B . 0.9600 ?
C20B H20C . 0.9600 ?
C21B H21D . 0.9600 ?
C21B H21E . 0.9600 ?
C21B H21F . 0.9600 ?
Cl1C C3C . 1.7396(17) ?
O1C C8C . 1.234(2) ?
N1C C7C . 1.290(2) ?
N1C N2C . 1.3766(19) ?
N2C C8C . 1.361(2) ?
N2C H2NC . 0.845(9) ?
C1C C2C . 1.389(2) ?
C1C C6C . 1.400(2) ?
C1C H1CA . 0.9300 ?
C2C C3C . 1.386(3) ?
C2C H2CA . 0.9300 ?
C3C C4C . 1.384(2) ?
C4C C5C . 1.393(2) ?
C4C H4CA . 0.9300 ?
C5C C6C . 1.398(2) ?
C5C H5CA . 0.9300 ?
C6C C7C . 1.485(2) ?
C7C C20C . 1.502(2) ?
C8C C9C . 1.520(2) ?
C9C C10C . 1.523(2) ?
C9C C21C . 1.534(2) ?
C9C H9CA . 0.9800 ?
C10C C15C . 1.396(2) ?
C10C C11C . 1.399(2) ?
C11C C12C . 1.388(2) ?
C11C H11C . 0.9300 ?
C12C C13C . 1.395(2) ?
C12C H12C . 0.9300 ?
C13C C14C . 1.402(3) ?
C13C C16C . 1.508(2) ?
C14C C15C . 1.392(2) ?
C14C H14C . 0.9300 ?
C15C H15C . 0.9300 ?
C16C C17C . 1.554(3) ?
C16C H16E . 0.9700 ?
C16C H16F . 0.9700 ?
C17C C19C . 1.519(3) ?
C17C C18C . 1.525(3) ?
C17C H17C . 0.9800 ?
C18C H18G . 0.9600 ?
C18C H18H . 0.9600 ?
C18C H18I . 0.9600 ?
C19C H19G . 0.9600 ?
C19C H19H . 0.9600 ?
C19C H19I . 0.9600 ?
C20C H20D . 0.9600 ?
C20C H20E . 0.9600 ?
C20C H20F . 0.9600 ?
C21C H21G . 0.9600 ?
C21C H21H . 0.9600 ?
C21C H21I . 0.9600 ?
Cl1D C3D . 1.7403(18) ?
O1D C8D . 1.232(2) ?
N1D C7D . 1.290(2) ?
N1D N2D . 1.3752(19) ?
N2D C8D . 1.361(2) ?
N2D H2ND . 0.855(9) ?
C1D C2D . 1.383(2) ?
C1D C6D . 1.403(2) ?
C1D H1DA . 0.9300 ?
C2D C3D . 1.386(3) ?
C2D H2DA . 0.9300 ?
C3D C4D . 1.382(2) ?
C4D C5D . 1.395(2) ?
C4D H4DA . 0.9300 ?
C5D C6D . 1.391(2) ?
C5D H5DA . 0.9300 ?
C6D C7D . 1.487(2) ?
C7D C20D . 1.501(2) ?
C8D C9D . 1.525(2) ?
C9D C10D . 1.523(2) ?
C9D C21D . 1.531(2) ?
C9D H9DA . 0.9800 ?
C10D C11D . 1.391(2) ?
C10D C15D . 1.397(2) ?
C11D C12D . 1.400(2) ?
C11D H11D . 0.9300 ?
C12D C13D . 1.395(3) ?
C12D H12D . 0.9300 ?
C13D C14D . 1.393(3) ?
C13D C16D . 1.510(2) ?
C14D C15D . 1.387(2) ?
C14D H14D . 0.9300 ?
C15D H15D . 0.9300 ?
C16D C17D . 1.534(3) ?
C16D H16G . 0.9700 ?
C16D H16H . 0.9700 ?
C17D C19D . 1.514(3) ?
C17D C18D . 1.527(3) ?
C17D H17D . 0.9800 ?
C18D H18J . 0.9600 ?
C18D H18K . 0.9600 ?
C18D H18L . 0.9600 ?
C19D H19J . 0.9600 ?
C19D H19K . 0.9600 ?
C19D H19L . 0.9600 ?
C20D H20G . 0.9600 ?
C20D H20H . 0.9600 ?
C20D H20I . 0.9600 ?
C21D H21J . 0.9600 ?
C21D H21K . 0.9600 ?
C21D H21L . 0.9600 ?

loop_
_geom_hbond_atom_site_label_D
_geom_hbond_atom_site_label_H
_geom_hbond_atom_site_label_A
_geom_hbond_site_symmetry_A
_geom_hbond_distance_DH
_geom_hbond_distance_HA
_geom_hbond_distance_DA
_geom_hbond_angle_DHA
N2A H2NA O1B 2_677 0.847(14) 2.090(17) 2.9255(19) 169(3)
N2B H2NB O1A 2_677 0.852(18) 2.069(18) 2.916(2) 173(2)
N2C H2NC O1D 2_766 0.845(15) 2.075(17) 2.9085(19) 169(3)
N2D H2ND O1C 2_766.03 0.855(16) 2.085(17) 2.934(2) 172(3)
C20B H20A O1A 2_677 0.96 2.47 3.125(3) 126
C20C H20D O1D 2_766 0.96 2.57 3.099(3) 115
C20D H20G O1C 2_766 0.96 2.50 3.175(3) 128
C2OA H2OC Cg1 2_577 0.96 2.75 3.4628(19) 131
C16C H16F Cg2 1_555 0.96 2.78 3.744(2) 171
C20B H20C Cg2 2_677 0.96 2.94 3.5787(19) 125
C16A H16B Cg3 1_455 0.96 2.90 3.860(2) 170
C20C H20F Cg3 2_766 0.96 2.77 3.4943(19) 132
C16B H16D Cg4 1_555 0.96 2.86 3.818(2) 171
C20D H20I Cg4 2_666 0.96 2.96 3.5557(19) 122

loop_
_geom_torsion_atom_site_label_1
_geom_torsion_atom_site_label_2
_geom_torsion_atom_site_label_3
_geom_torsion_atom_site_label_4
_geom_torsion_site_symmetry_1
_geom_torsion_site_symmetry_2
_geom_torsion_site_symmetry_3
_geom_torsion_site_symmetry_4
_geom_torsion
_geom_torsion_publ_flag
C7A N1A N2A C8A . . . . -177.18(15) ?
C6A C1A C2A C3A . . . . -0.1(3) ?
C1A C2A C3A C4A . . . . 0.6(3) ?
C1A C2A C3A Cl1A . . . . -179.72(13) ?
C2A C3A C4A C5A . . . . -0.3(3) ?
Cl1A C3A C4A C5A . . . . 179.97(13) ?
C3A C4A C5A C6A . . . . -0.4(3) ?
C4A C5A C6A C1A . . . . 0.9(2) ?
C4A C5A C6A C7A . . . . -177.91(15) ?
C2A C1A C6A C5A . . . . -0.7(2) ?
C2A C1A C6A C7A . . . . 178.17(15) ?
N2A N1A C7A C6A . . . . -179.62(13) ?
N2A N1A C7A C2OA . . . . -0.5(2) ?
C5A C6A C7A N1A . . . . 158.74(15) ?
C1A C6A C7A N1A . . . . -20.1(2) ?
C5A C6A C7A C2OA . . . . -20.4(2) ?
C1A C6A C7A C2OA . . . . 160.83(15) ?
N1A N2A C8A O1A . . . . 178.98(15) ?
N1A N2A C8A C9A . . . . -2.6(2) ?
O1A C8A C9A C10A . . . . 86.39(19) ?
N2A C8A C9A C10A . . . . -92.00(17) ?
O1A C8A C9A C21A . . . . -36.5(2) ?
N2A C8A C9A C21A . . . . 145.12(15) ?
C8A C9A C10A C11A . . . . 122.54(16) ?
C21A C9A C10A C11A . . . . -116.24(17) ?
C8A C9A C10A C15A . . . . -57.43(19) ?
C21A C9A C10A C15A . . . . 63.79(19) ?
C15A C10A C11A C12A . . . . 0.4(2) ?
C9A C10A C11A C12A . . . . -179.53(15) ?
C10A C11A C12A C13A . . . . 0.9(3) ?
C11A C12A C13A C14A . . . . -1.8(3) ?
C11A C12A C13A C16A . . . . 176.77(17) ?
C12A C13A C14A C15A . . . . 1.4(3) ?
C16A C13A C14A C15A . . . . -177.12(16) ?
C13A C14A C15A C10A . . . . -0.2(3) ?
C11A C10A C15A C14A . . . . -0.8(2) ?
C9A C10A C15A C14A . . . . 179.17(15) ?
C12A C13A C16A C17A . . . . -83.3(2) ?
C14A C13A C16A C17A . . . . 95.2(2) ?
C13A C16A C17A C18A . . . . -64.7(2) ?
C13A C16A C17A C19A . . . . 173.01(18) ?
C7B N1B N2B C8B . . . . -174.93(15) ?
C6B C1B C2B C3B . . . . 0.3(3) ?
C1B C2B C3B C4B . . . . 0.2(3) ?
C1B C2B C3B Cl1B . . . . -179.83(14) ?
C2B C3B C4B C5B . . . . -0.4(3) ?
Cl1B C3B C4B C5B . . . . 179.64(14) ?
C3B C4B C5B C6B . . . . 0.0(3) ?
C4B C5B C6B C1B . . . . 0.5(3) ?
C4B C5B C6B C7B . . . . -179.38(16) ?
C2B C1B C6B C5B . . . . -0.7(3) ?
C2B C1B C6B C7B . . . . 179.19(16) ?
N2B N1B C7B C6B . . . . 179.48(13) ?
N2B N1B C7B C20B . . . . -0.1(2) ?
C5B C6B C7B N1B . . . . 159.53(16) ?
C1B C6B C7B N1B . . . . -20.3(2) ?
C5B C6B C7B C20B . . . . -20.8(2) ?
C1B C6B C7B C20B . . . . 159.34(16) ?
N1B N2B C8B O1B . . . . 176.82(15) ?
N1B N2B C8B C9B . . . . -5.5(2) ?
O1B C8B C9B C10B . . . . 83.14(19) ?
N2B C8B C9B C10B . . . . -94.54(17) ?
O1B C8B C9B C21B . . . . -39.2(2) ?
N2B C8B C9B C21B . . . . 143.12(15) ?
C8B C9B C10B C11B . . . . 125.80(16) ?
C21B C9B C10B C11B . . . . -112.85(17) ?
C8B C9B C10B C15B . . . . -56.36(19) ?
C21B C9B C10B C15B . . . . 65.00(19) ?
C15B C10B C11B C12B . . . . 0.0(2) ?
C9B C10B C11B C12B . . . . 177.93(15) ?
C10B C11B C12B C13B . . . . 1.4(3) ?
C11B C12B C13B C14B . . . . -1.5(3) ?
C11B C12B C13B C16B . . . . 177.09(16) ?
C12B C13B C14B C15B . . . . 0.2(3) ?
C16B C13B C14B C15B . . . . -178.42(16) ?
C13B C14B C15B C10B . . . . 1.2(3) ?
C11B C10B C15B C14B . . . . -1.3(2) ?
C9B C10B C15B C14B . . . . -179.21(15) ?
C12B C13B C16B C17B . . . . -94.0(2) ?
C14B C13B C16B C17B . . . . 84.6(2) ?
C13B C16B C17B C18B . . . . 68.2(2) ?
C13B C16B C17B C19B . . . . -169.45(18) ?
C7C N1C N2C C8C . . . . -178.36(15) ?
C6C C1C C2C C3C . . . . -0.1(3) ?
C1C C2C C3C C4C . . . . 0.6(3) ?
C1C C2C C3C Cl1C . . . . -179.01(13) ?
C2C C3C C4C C5C . . . . -0.3(3) ?
Cl1C C3C C4C C5C . . . . 179.27(13) ?
C3C C4C C5C C6C . . . . -0.5(3) ?
C4C C5C C6C C1C . . . . 0.9(2) ?
C4C C5C C6C C7C . . . . -177.80(15) ?
C2C C1C C6C C5C . . . . -0.7(2) ?
C2C C1C C6C C7C . . . . 178.07(15) ?
N2C N1C C7C C6C . . . . -179.68(13) ?
N2C N1C C7C C20C . . . . -0.1(2) ?
C5C C6C C7C N1C . . . . 157.33(15) ?
C1C C6C C7C N1C . . . . -21.4(2) ?
C5C C6C C7C C20C . . . . -22.3(2) ?
C1C C6C C7C C20C . . . . 159.02(15) ?
N1C N2C C8C O1C . . . . 177.82(15) ?
N1C N2C C8C C9C . . . . -4.0(2) ?
O1C C8C C9C C10C . . . . 86.41(19) ?
N2C C8C C9C C10C . . . . -91.70(17) ?
O1C C8C C9C C21C . . . . -36.4(2) ?
N2C C8C C9C C21C . . . . 145.47(15) ?
C8C C9C C10C C15C . . . . -58.63(19) ?
C21C C9C C10C C15C . . . . 62.9(2) ?
C8C C9C C10C C11C . . . . 121.97(16) ?
C21C C9C C10C C11C . . . . -116.53(17) ?
C15C C10C C11C C12C . . . . -0.1(2) ?
C9C C10C C11C C12C . . . . 179.35(15) ?
C10C C11C C12C C13C . . . . 0.9(3) ?
C11C C12C C13C C14C . . . . -1.2(3) ?
C11C C12C C13C C16C . . . . 177.22(17) ?
C12C C13C C14C C15C . . . . 0.7(3) ?
C16C C13C C14C C15C . . . . -177.70(17) ?
C13C C14C C15C C10C . . . . 0.1(3) ?
C11C C10C C15C C14C . . . . -0.4(2) ?
C9C C10C C15C C14C . . . . -179.84(15) ?
C12C C13C C16C C17C . . . . -81.4(2) ?
C14C C13C C16C C17C . . . . 96.9(2) ?
C13C C16C C17C C19C . . . . 172.86(18) ?
C13C C16C C17C C18C . . . . -64.8(2) ?
C7D N1D N2D C8D . . . . -173.29(15) ?
C6D C1D C2D C3D . . . . 0.3(3) ?
C1D C2D C3D C4D . . . . -0.2(3) ?
C1D C2D C3D Cl1D . . . . 179.60(14) ?
C2D C3D C4D C5D . . . . 0.4(3) ?
Cl1D C3D C4D C5D . . . . -179.39(14) ?
C3D C4D C5D C6D . . . . -0.8(3) ?
C4D C5D C6D C1D . . . . 0.9(3) ?
C4D C5D C6D C7D . . . . -179.39(16) ?
C2D C1D C6D C5D . . . . -0.6(3) ?
C2D C1D C6D C7D . . . . 179.61(16) ?
N2D N1D C7D C6D . . . . 179.51(14) ?
N2D N1D C7D C20D . . . . -0.5(2) ?
C5D C6D C7D N1D . . . . 161.40(16) ?
C1D C6D C7D N1D . . . . -18.9(2) ?
C5D C6D C7D C20D . . . . -18.6(2) ?
C1D C6D C7D C20D . . . . 161.14(16) ?
N1D N2D C8D O1D . . . . 177.83(15) ?
N1D N2D C8D C9D . . . . -4.0(2) ?
O1D C8D C9D C10D . . . . 83.06(19) ?
N2D C8D C9D C10D . . . . -95.07(17) ?
O1D C8D C9D C21D . . . . -39.1(2) ?
N2D C8D C9D C21D . . . . 142.78(15) ?
C8D C9D C10D C11D . . . . 127.66(16) ?
C21D C9D C10D C11D . . . . -111.21(17) ?
C8D C9D C10D C15D . . . . -54.34(19) ?
C21D C9D C10D C15D . . . . 66.79(19) ?
C15D C10D C11D C12D . . . . 0.6(2) ?
C9D C10D C11D C12D . . . . 178.65(15) ?
C10D C11D C12D C13D . . . . 1.4(3) ?
C11D C12D C13D C14D . . . . -1.9(3) ?
C11D C12D C13D C16D . . . . 176.29(17) ?
C12D C13D C14D C15D . . . . 0.5(3) ?
C16D C13D C14D C15D . . . . -177.71(16) ?
C13D C14D C15D C10D . . . . 1.4(3) ?
C11D C10D C15D C14D . . . . -2.0(2) ?
C9D C10D C15D C14D . . . . 179.99(15) ?
C14D C13D C16D C17D . . . . 85.2(2) ?
C12D C13D C16D C17D . . . . -93.0(2) ?
C13D C16D C17D C19D . . . . 67.9(2) ?
C13D C16D C17D C18D . . . . -169.53(18) ?
